data_7118201
loop_
_publ_author_name
'Krupski, Sergei'
'Kehr, Gerald'
'Daniliuc, Constantin G.'
'Erker, Gerhard'

_publ_section_title
;
 Cyclopropane formation under frustrated Lewis pair conditions.
;
_journal_issue 13
_journal_name_full 'Chemical communications (Cambridge, England)'
_journal_page_first 2695
_journal_page_last 2697
_journal_paper_doi 10.1039/c5cc09585a
_journal_volume 52
_journal_year 2016
_chemical_formula_sum 'C43 H37 B F15 O P Si'
_chemical_formula_weight 924.60
_chemical_name_systematic
; 
 ? 
;
_space_group_IT_number 14
_symmetry_cell_setting monoclinic
_symmetry_space_group_name_Hall '-P 2ybc'
_symmetry_space_group_name_H-M 'P 1 21/c 1'
_atom_sites_solution_hydrogens geom
_atom_sites_solution_primary direct
_atom_sites_solution_secondary difmap
_audit_creation_method SHELXL-97
_audit_update_record
;
2015-08-19 deposited with the CCDC.
2015-12-23 downloaded from the CCDC.
;
_cell_angle_alpha 90.00
_cell_angle_beta 96.133(1)
_cell_angle_gamma 90.00
_cell_formula_units_Z 4
_cell_length_a 10.8091(2)
_cell_length_b 25.3584(3)
_cell_length_c 16.9567(4)
_cell_measurement_reflns_used 10495
_cell_measurement_temperature 223(2)
_cell_measurement_theta_max 28.28
_cell_measurement_theta_min 4.08
_cell_volume 4621.25(15)
_computing_cell_refinement 'Collect (Nonius B.V., 1998)'
_computing_data_collection 'Collect (Nonius B.V., 1998)'
_computing_data_reduction 'Denzo-SMN (Otwinowski & Minor, 1997)'
_computing_molecular_graphics 'XP (BrukerAXS, 2000)'
_computing_publication_material 'SHELXL-97 (Sheldrick, 1997)'
_computing_structure_refinement 'SHELXL-97 (Sheldrick, 1997)'
_computing_structure_solution 'SHELXS-97 (Sheldrick, 1990)'
_diffrn_ambient_temperature 223(2)
_diffrn_measured_fraction_theta_full 0.985
_diffrn_measured_fraction_theta_max 0.985
_diffrn_measurement_device_type 'Nonius KappaCCD APEXII'
_diffrn_measurement_method '\w and \f scans'
_diffrn_radiation_monochromator 'Montel mirror'
_diffrn_radiation_source 'rotating anode Nonius FR591'
_diffrn_radiation_type MoK\a
_diffrn_radiation_wavelength 0.71073
_diffrn_reflns_av_R_equivalents 0.064
_diffrn_reflns_av_sigmaI/netI 0.0563
_diffrn_reflns_limit_h_max 12
_diffrn_reflns_limit_h_min -12
_diffrn_reflns_limit_k_max 30
_diffrn_reflns_limit_k_min -30
_diffrn_reflns_limit_l_max 20
_diffrn_reflns_limit_l_min -20
_diffrn_reflns_number 32591
_diffrn_reflns_theta_full 25.00
_diffrn_reflns_theta_max 25.00
_diffrn_reflns_theta_min 4.12
_exptl_absorpt_coefficient_mu 0.177
_exptl_absorpt_correction_T_max 0.9912
_exptl_absorpt_correction_T_min 0.9603
_exptl_absorpt_correction_type multi-scan
_exptl_absorpt_process_details 'Denzo (Otwinowski, Borek, Majewski & Minor, 2003)'
_exptl_crystal_colour colourless
_exptl_crystal_density_diffrn 1.329
_exptl_crystal_density_method 'not measured'
_exptl_crystal_description prism
_exptl_crystal_F_000 1888
_exptl_crystal_size_max 0.23
_exptl_crystal_size_mid 0.10
_exptl_crystal_size_min 0.05
_refine_diff_density_max 0.367
_refine_diff_density_min -0.330
_refine_diff_density_rms 0.067
_refine_ls_extinction_method none
_refine_ls_goodness_of_fit_ref 1.049
_refine_ls_hydrogen_treatment constr
_refine_ls_matrix_type full
_refine_ls_number_parameters 568
_refine_ls_number_reflns 8012
_refine_ls_number_restraints 0
_refine_ls_restrained_S_all 1.049
_refine_ls_R_factor_all 0.0973
_refine_ls_R_factor_gt 0.0704
_refine_ls_shift/su_max 0.000
_refine_ls_shift/su_mean 0.000
_refine_ls_structure_factor_coef Fsqd
_refine_ls_weighting_details 'calc w=1/[\s^2^(Fo^2^)+(0.0882P)^2^+4.8400P] where P=(Fo^2^+2Fc^2^)/3'
_refine_ls_weighting_scheme calc
_refine_ls_wR_factor_gt 0.1800
_refine_ls_wR_factor_ref 0.1966
_reflns_number_gt 5621
_reflns_number_total 8012
_reflns_threshold_expression >2sigma(I)
_cod_data_source_file c5cc09585a2.cif
_cod_data_source_block erk7949
_cod_depositor_comments 'Adding full bibliography for 7118199--7118202.cif.'
_cod_original_sg_symbol_H-M P21/c
_cod_database_code 7118201

loop_
_symmetry_equiv_pos_as_xyz
'x, y, z'
'-x, y+1/2, -z+1/2'
'-x, -y, -z'
'x, -y-1/2, z-1/2'

loop_
_atom_site_label
_atom_site_type_symbol
_atom_site_fract_x
_atom_site_fract_y
_atom_site_fract_z
_atom_site_U_iso_or_equiv
_atom_site_adp_type
_atom_site_occupancy
_atom_site_symmetry_multiplicity
_atom_site_calc_flag
_atom_site_refinement_flags
P1 P 0.37417(8) 0.31516(3) 0.20392(5) 0.0338(2) Uani 1 1 d .
C1 C 0.2176(3) 0.32983(13) 0.2249(2) 0.0349(8) Uani 1 1 d .
H1 H 0.2070 0.3354 0.2815 0.042 Uiso 1 1 calc R
C2 C 0.2377(3) 0.27269(12) 0.2008(2) 0.0329(7) Uani 1 1 d .
H2 H 0.2001 0.2631 0.1469 0.039 Uiso 1 1 calc R
C3 C 0.2381(3) 0.22888(13) 0.2626(2) 0.0345(8) Uani 1 1 d .
H3A H 0.2636 0.2438 0.3151 0.041 Uiso 1 1 calc R
H3B H 0.3001 0.2024 0.2518 0.041 Uiso 1 1 calc R
C4 C 0.1428(4) 0.36604(13) 0.1676(2) 0.0421(9) Uani 1 1 d .
H4A H 0.1584 0.3573 0.1132 0.050 Uiso 1 1 calc R
H4B H 0.0539 0.3611 0.1720 0.050 Uiso 1 1 calc R
O1 O 0.1756(3) 0.41905(10) 0.18396(17) 0.0527(7) Uani 1 1 d .
Si1 Si 0.08720(13) 0.46476(4) 0.22001(7) 0.0527(3) Uani 1 1 d .
C5 C -0.0750(5) 0.45956(18) 0.1731(3) 0.0658(13) Uani 1 1 d .
H5A H -0.0770 0.4657 0.1165 0.099 Uiso 1 1 calc R
H5B H -0.1262 0.4856 0.1961 0.099 Uiso 1 1 calc R
H5C H -0.1069 0.4246 0.1821 0.099 Uiso 1 1 calc R
C6 C 0.1605(6) 0.52729(17) 0.1945(3) 0.0758(16) Uani 1 1 d .
H6A H 0.1652 0.5287 0.1378 0.114 Uiso 1 1 calc R
H6B H 0.2437 0.5294 0.2222 0.114 Uiso 1 1 calc R
H6C H 0.1111 0.5567 0.2102 0.114 Uiso 1 1 calc R
C7 C 0.0890(6) 0.4574(2) 0.3284(3) 0.0775(15) Uani 1 1 d .
H7A H 0.0607 0.4223 0.3405 0.116 Uiso 1 1 calc R
H7B H 0.0343 0.4834 0.3482 0.116 Uiso 1 1 calc R
H7C H 0.1731 0.4626 0.3535 0.116 Uiso 1 1 calc R
C11 C 0.4290(3) 0.34192(14) 0.1156(2) 0.0400(8) Uani 1 1 d .
C12 C 0.4918(4) 0.39122(15) 0.1233(2) 0.0486(10) Uani 1 1 d .
C13 C 0.5437(4) 0.41016(19) 0.0569(3) 0.0637(13) Uani 1 1 d .
H13 H 0.5873 0.4423 0.0613 0.076 Uiso 1 1 calc R
C14 C 0.5343(4) 0.3841(2) -0.0151(3) 0.0626(12) Uani 1 1 d .
C15 C 0.4687(4) 0.33756(19) -0.0210(2) 0.0577(11) Uani 1 1 d .
H15 H 0.4589 0.3201 -0.0702 0.069 Uiso 1 1 calc R
C16 C 0.4157(4) 0.31498(16) 0.0429(2) 0.0439(9) Uani 1 1 d .
C17 C 0.5027(5) 0.42342(17) 0.1976(3) 0.0654(13) Uani 1 1 d .
H17A H 0.5485 0.4555 0.1893 0.098 Uiso 1 1 calc R
H17B H 0.5466 0.4033 0.2405 0.098 Uiso 1 1 calc R
H17C H 0.4203 0.4323 0.2110 0.098 Uiso 1 1 calc R
C18 C 0.5949(6) 0.4056(3) -0.0847(4) 0.096(2) Uani 1 1 d .
H18A H 0.6676 0.3847 -0.0925 0.144 Uiso 1 1 calc R
H18B H 0.6197 0.4419 -0.0741 0.144 Uiso 1 1 calc R
H18C H 0.5362 0.4042 -0.1321 0.144 Uiso 1 1 calc R
C19 C 0.3461(4) 0.26383(17) 0.0282(2) 0.0548(11) Uani 1 1 d .
H19A H 0.2573 0.2705 0.0242 0.082 Uiso 1 1 calc R
H19B H 0.3690 0.2398 0.0718 0.082 Uiso 1 1 calc R
H19C H 0.3672 0.2483 -0.0209 0.082 Uiso 1 1 calc R
C21 C 0.4843(3) 0.30207(15) 0.2886(2) 0.0404(9) Uani 1 1 d .
C22 C 0.5669(3) 0.25956(15) 0.2815(2) 0.0420(9) Uani 1 1 d .
C23 C 0.6491(4) 0.24604(18) 0.3476(2) 0.0514(10) Uani 1 1 d .
H23 H 0.7057 0.2183 0.3433 0.062 Uiso 1 1 calc R
C24 C 0.6499(4) 0.2719(2) 0.4186(2) 0.0589(12) Uani 1 1 d .
C25 C 0.5701(4) 0.3139(2) 0.4237(2) 0.0598(12) Uani 1 1 d .
H25 H 0.5733 0.3325 0.4718 0.072 Uiso 1 1 calc R
C26 C 0.4849(4) 0.33022(17) 0.3608(2) 0.0486(10) Uani 1 1 d .
C27 C 0.5691(4) 0.22884(16) 0.2057(2) 0.0498(10) Uani 1 1 d .
H27A H 0.6353 0.2029 0.2121 0.075 Uiso 1 1 calc R
H27B H 0.5834 0.2527 0.1629 0.075 Uiso 1 1 calc R
H27C H 0.4899 0.2111 0.1931 0.075 Uiso 1 1 calc R
C28 C 0.7362(5) 0.2545(3) 0.4901(3) 0.0866(18) Uani 1 1 d .
H28A H 0.7068 0.2214 0.5099 0.130 Uiso 1 1 calc R
H28B H 0.7375 0.2811 0.5313 0.130 Uiso 1 1 calc R
H28C H 0.8195 0.2498 0.4750 0.130 Uiso 1 1 calc R
C29 C 0.3993(5) 0.3754(2) 0.3754(3) 0.0743(15) Uani 1 1 d .
H29A H 0.3299 0.3624 0.4016 0.111 Uiso 1 1 calc R
H29B H 0.3683 0.3913 0.3251 0.111 Uiso 1 1 calc R
H29C H 0.4447 0.4016 0.4087 0.111 Uiso 1 1 calc R
B1 B 0.1023(4) 0.19968(15) 0.2641(2) 0.0339(9) Uani 1 1 d .
C31 C 0.1102(3) 0.15618(13) 0.3384(2) 0.0364(8) Uani 1 1 d .
F32 F -0.0781(2) 0.17962(10) 0.39043(14) 0.0561(6) Uani 1 1 d .
C32 C 0.0247(4) 0.14904(15) 0.3919(2) 0.0441(9) Uani 1 1 d .
F33 F -0.0556(3) 0.10618(11) 0.49998(15) 0.0784(8) Uani 1 1 d .
C33 C 0.0316(4) 0.11013(17) 0.4500(2) 0.0526(11) Uani 1 1 d .
F34 F 0.1378(3) 0.03673(10) 0.51044(15) 0.0829(9) Uani 1 1 d .
C34 C 0.1285(5) 0.07549(16) 0.4561(2) 0.0547(12) Uani 1 1 d .
F35 F 0.3111(3) 0.04476(9) 0.40631(16) 0.0696(8) Uani 1 1 d .
C35 C 0.2163(4) 0.07967(14) 0.4038(2) 0.0501(10) Uani 1 1 d .
F36 F 0.2935(2) 0.11858(9) 0.29576(15) 0.0580(6) Uani 1 1 d .
C36 C 0.2052(4) 0.11888(14) 0.3468(2) 0.0439(9) Uani 1 1 d .
C41 C 0.0586(4) 0.16231(13) 0.1857(2) 0.0375(8) Uani 1 1 d .
F42 F -0.1420(2) 0.15347(8) 0.22736(13) 0.0507(6) Uani 1 1 d .
C42 C -0.0589(4) 0.14068(14) 0.1757(2) 0.0415(9) Uani 1 1 d .
F43 F -0.2183(3) 0.08675(11) 0.11124(16) 0.0766(8) Uani 1 1 d .
C43 C -0.1013(4) 0.10528(15) 0.1167(2) 0.0512(10) Uani 1 1 d .
F44 F -0.0620(3) 0.05578(10) 0.00473(15) 0.0826(9) Uani 1 1 d .
C44 C -0.0227(5) 0.09007(15) 0.0631(2) 0.0569(12) Uani 1 1 d .
F45 F 0.1726(3) 0.09712(11) 0.01493(15) 0.0788(9) Uani 1 1 d .
C45 C 0.0941(5) 0.11055(16) 0.0682(2) 0.0553(11) Uani 1 1 d .
F46 F 0.2504(2) 0.16347(9) 0.12818(15) 0.0603(6) Uani 1 1 d .
C46 C 0.1308(4) 0.14579(14) 0.1283(2) 0.0445(9) Uani 1 1 d .
C51 C 0.0031(3) 0.24829(13) 0.27493(19) 0.0332(8) Uani 1 1 d .
F52 F -0.0871(2) 0.24950(8) 0.14062(12) 0.0515(6) Uani 1 1 d .
C52 C -0.0801(3) 0.26939(13) 0.2153(2) 0.0369(8) Uani 1 1 d .
F53 F -0.2360(2) 0.32923(9) 0.16282(15) 0.0610(7) Uani 1 1 d .
C53 C -0.1572(3) 0.31211(14) 0.2245(2) 0.0441(9) Uani 1 1 d .
F54 F -0.2268(2) 0.37777(9) 0.30663(18) 0.0716(8) Uani 1 1 d .
C54 C -0.1517(4) 0.33657(14) 0.2964(3) 0.0484(10) Uani 1 1 d .
F55 F -0.0632(3) 0.34280(10) 0.42781(16) 0.0743(8) Uani 1 1 d .
C55 C -0.0697(4) 0.31909(15) 0.3568(2) 0.0486(10) Uani 1 1 d .
F56 F 0.0863(2) 0.26210(9) 0.40828(13) 0.0569(6) Uani 1 1 d .
C56 C 0.0060(3) 0.27656(15) 0.3450(2) 0.0425(9) Uani 1 1 d .

loop_
_atom_site_aniso_label
_atom_site_aniso_U_11
_atom_site_aniso_U_22
_atom_site_aniso_U_33
_atom_site_aniso_U_23
_atom_site_aniso_U_13
_atom_site_aniso_U_12
P1 0.0320(5) 0.0353(5) 0.0334(5) 0.0036(4) 0.0003(4) -0.0012(4)
C1 0.035(2) 0.0315(18) 0.0387(19) 0.0025(14) 0.0060(15) -0.0006(14)
C2 0.0296(18) 0.0316(17) 0.0370(18) 0.0007(14) 0.0017(14) 0.0009(14)
C3 0.0298(19) 0.0333(18) 0.0394(19) 0.0043(14) -0.0001(15) -0.0008(14)
C4 0.042(2) 0.0326(19) 0.051(2) 0.0041(16) 0.0033(18) 0.0060(16)
O1 0.0589(18) 0.0301(13) 0.0709(19) 0.0061(12) 0.0159(15) 0.0031(12)
Si1 0.0746(9) 0.0362(6) 0.0497(7) 0.0078(5) 0.0172(6) 0.0096(5)
C5 0.074(3) 0.054(3) 0.072(3) 0.008(2) 0.021(3) 0.024(2)
C6 0.130(5) 0.040(2) 0.060(3) 0.002(2) 0.023(3) -0.004(3)
C7 0.111(5) 0.073(3) 0.053(3) 0.010(2) 0.025(3) 0.003(3)
C11 0.035(2) 0.045(2) 0.040(2) 0.0090(16) 0.0020(16) 0.0005(16)
C12 0.040(2) 0.046(2) 0.059(2) 0.0143(19) 0.0044(19) -0.0023(17)
C13 0.045(3) 0.060(3) 0.088(4) 0.029(3) 0.014(2) -0.007(2)
C14 0.049(3) 0.075(3) 0.066(3) 0.028(3) 0.018(2) 0.010(2)
C15 0.057(3) 0.076(3) 0.042(2) 0.014(2) 0.012(2) 0.010(2)
C16 0.036(2) 0.057(2) 0.040(2) 0.0111(17) 0.0084(17) 0.0103(17)
C17 0.077(3) 0.046(2) 0.072(3) -0.001(2) 0.004(3) -0.020(2)
C18 0.093(4) 0.111(5) 0.093(4) 0.044(4) 0.047(4) 0.004(4)
C19 0.060(3) 0.071(3) 0.035(2) -0.0092(19) 0.0089(19) -0.007(2)
C21 0.032(2) 0.053(2) 0.0352(19) 0.0061(16) -0.0044(15) -0.0056(16)
C22 0.031(2) 0.056(2) 0.0380(19) 0.0092(17) 0.0020(16) -0.0042(17)
C23 0.030(2) 0.074(3) 0.050(2) 0.020(2) 0.0022(18) 0.0047(19)
C24 0.035(2) 0.102(4) 0.039(2) 0.018(2) -0.0021(18) -0.011(2)
C25 0.049(3) 0.093(3) 0.036(2) -0.008(2) -0.0002(19) -0.012(2)
C26 0.040(2) 0.066(3) 0.037(2) -0.0029(18) -0.0028(17) -0.0077(19)
C27 0.043(2) 0.054(2) 0.052(2) 0.0040(19) -0.0001(19) 0.0104(18)
C28 0.057(3) 0.161(6) 0.039(2) 0.023(3) -0.004(2) 0.004(3)
C29 0.085(4) 0.070(3) 0.065(3) -0.026(2) -0.005(3) 0.007(3)
B1 0.041(2) 0.032(2) 0.0288(19) 0.0009(15) 0.0029(17) 0.0024(16)
C31 0.035(2) 0.0348(18) 0.0375(19) 0.0034(15) -0.0022(15) -0.0062(15)
F32 0.0477(14) 0.0681(15) 0.0543(14) 0.0105(11) 0.0139(11) 0.0018(11)
C32 0.046(2) 0.048(2) 0.037(2) 0.0002(16) 0.0008(17) -0.0094(18)
F33 0.099(2) 0.0881(19) 0.0520(15) 0.0191(14) 0.0256(15) -0.0153(17)
C33 0.062(3) 0.058(3) 0.036(2) 0.0043(18) 0.003(2) -0.018(2)
F34 0.132(3) 0.0608(16) 0.0524(15) 0.0273(12) -0.0081(16) -0.0116(16)
C34 0.079(3) 0.043(2) 0.038(2) 0.0139(17) -0.009(2) -0.018(2)
F35 0.0772(19) 0.0415(13) 0.0842(18) 0.0171(12) -0.0188(15) 0.0084(12)
C35 0.055(3) 0.034(2) 0.057(2) 0.0064(17) -0.016(2) -0.0047(18)
F36 0.0588(16) 0.0450(13) 0.0716(16) 0.0141(11) 0.0140(13) 0.0149(11)
C36 0.050(2) 0.037(2) 0.043(2) 0.0012(16) 0.0002(18) -0.0042(17)
C41 0.047(2) 0.0282(17) 0.0367(19) 0.0065(14) 0.0027(16) 0.0010(15)
F42 0.0438(13) 0.0510(13) 0.0570(14) -0.0033(10) 0.0045(11) -0.0103(10)
C42 0.050(2) 0.0344(19) 0.039(2) 0.0022(15) 0.0000(18) -0.0028(17)
F43 0.077(2) 0.0718(17) 0.0763(18) -0.0123(14) -0.0117(15) -0.0302(15)
C43 0.060(3) 0.039(2) 0.052(2) 0.0003(18) -0.008(2) -0.0113(19)
F44 0.138(3) 0.0540(15) 0.0528(15) -0.0170(12) -0.0023(16) -0.0185(16)
C44 0.093(4) 0.038(2) 0.039(2) -0.0031(17) -0.001(2) -0.003(2)
F45 0.119(3) 0.0662(16) 0.0556(15) -0.0121(13) 0.0314(16) 0.0105(16)
C45 0.087(4) 0.044(2) 0.035(2) -0.0010(17) 0.012(2) 0.008(2)
F46 0.0621(16) 0.0570(14) 0.0657(15) -0.0068(12) 0.0246(13) 0.0002(12)
C46 0.055(3) 0.0355(19) 0.044(2) 0.0034(16) 0.0076(18) 0.0009(17)
C51 0.0299(18) 0.0350(18) 0.0339(18) 0.0008(14) -0.0007(15) -0.0011(14)
F52 0.0665(16) 0.0469(12) 0.0372(12) -0.0024(9) -0.0128(11) 0.0115(11)
C52 0.0313(19) 0.0366(19) 0.0414(19) -0.0020(15) -0.0024(15) -0.0017(15)
F53 0.0457(14) 0.0537(14) 0.0790(17) 0.0062(12) -0.0139(12) 0.0140(11)
C53 0.032(2) 0.037(2) 0.062(2) 0.0047(18) -0.0024(18) -0.0009(15)
F54 0.0598(17) 0.0499(14) 0.108(2) -0.0126(14) 0.0241(15) 0.0167(12)
C54 0.039(2) 0.0337(19) 0.074(3) -0.0077(19) 0.015(2) 0.0015(16)
F55 0.091(2) 0.0704(17) 0.0635(16) -0.0339(13) 0.0190(14) -0.0004(15)
C55 0.053(3) 0.044(2) 0.050(2) -0.0168(18) 0.010(2) -0.0040(18)
F56 0.0595(15) 0.0654(15) 0.0421(12) -0.0114(11) -0.0119(11) 0.0010(12)
C56 0.036(2) 0.049(2) 0.042(2) -0.0072(17) -0.0021(17) -0.0030(16)

loop_
_atom_type_symbol
_atom_type_description
_atom_type_scat_dispersion_real
_atom_type_scat_dispersion_imag
_atom_type_scat_source
C C 0.0033 0.0016 'International Tables Vol C Tables 4.2.6.8 and 6.1.1.4'
H H 0.0000 0.0000 'International Tables Vol C Tables 4.2.6.8 and 6.1.1.4'
B B 0.0013 0.0007 'International Tables Vol C Tables 4.2.6.8 and 6.1.1.4'
O O 0.0106 0.0060 'International Tables Vol C Tables 4.2.6.8 and 6.1.1.4'
F F 0.0171 0.0103 'International Tables Vol C Tables 4.2.6.8 and 6.1.1.4'
Si Si 0.0817 0.0704 'International Tables Vol C Tables 4.2.6.8 and 6.1.1.4'
P P 0.1023 0.0942 'International Tables Vol C Tables 4.2.6.8 and 6.1.1.4'

loop_
_geom_angle_atom_site_label_1
_geom_angle_atom_site_label_2
_geom_angle_atom_site_label_3
_geom_angle
C21 P1 C11 119.05(17)
C21 P1 C1 115.87(17)
C11 P1 C1 119.01(16)
C21 P1 C2 112.31(16)
C11 P1 C2 122.37(17)
C1 P1 C2 49.81(15)
C4 C1 C2 119.2(3)
C4 C1 P1 116.6(3)
C2 C1 P1 65.70(18)
C4 C1 H1 115.4
C2 C1 H1 115.4
P1 C1 H1 115.4
C3 C2 C1 119.8(3)
C3 C2 P1 117.8(2)
C1 C2 P1 64.49(18)
C3 C2 H2 115.1
C1 C2 H2 115.1
P1 C2 H2 115.1
C2 C3 B1 113.6(3)
C2 C3 H3A 108.8
B1 C3 H3A 108.8
C2 C3 H3B 108.8
B1 C3 H3B 108.8
H3A C3 H3B 107.7
O1 C4 C1 110.3(3)
O1 C4 H4A 109.6
C1 C4 H4A 109.6
O1 C4 H4B 109.6
C1 C4 H4B 109.6
H4A C4 H4B 108.1
C4 O1 Si1 126.6(3)
O1 Si1 C6 103.6(2)
O1 Si1 C7 110.5(2)
C6 Si1 C7 111.2(2)
O1 Si1 C5 110.37(19)
C6 Si1 C5 111.8(2)
C7 Si1 C5 109.2(3)
Si1 C5 H5A 109.5
Si1 C5 H5B 109.5
H5A C5 H5B 109.5
Si1 C5 H5C 109.5
H5A C5 H5C 109.5
H5B C5 H5C 109.5
Si1 C6 H6A 109.5
Si1 C6 H6B 109.5
H6A C6 H6B 109.5
Si1 C6 H6C 109.5
H6A C6 H6C 109.5
H6B C6 H6C 109.5
Si1 C7 H7A 109.5
Si1 C7 H7B 109.5
H7A C7 H7B 109.5
Si1 C7 H7C 109.5
H7A C7 H7C 109.5
H7B C7 H7C 109.5
C16 C11 C12 120.9(4)
C16 C11 P1 122.3(3)
C12 C11 P1 116.8(3)
C13 C12 C11 117.2(4)
C13 C12 C17 119.3(4)
C11 C12 C17 123.6(4)
C14 C13 C12 123.4(4)
C14 C13 H13 118.3
C12 C13 H13 118.3
C15 C14 C13 117.6(4)
C15 C14 C18 121.1(5)
C13 C14 C18 121.3(5)
C14 C15 C16 123.0(4)
C14 C15 H15 118.5
C16 C15 H15 118.5
C15 C16 C11 117.9(4)
C15 C16 C19 117.5(4)
C11 C16 C19 124.5(3)
C12 C17 H17A 109.5
C12 C17 H17B 109.5
H17A C17 H17B 109.5
C12 C17 H17C 109.5
H17A C17 H17C 109.5
H17B C17 H17C 109.5
C14 C18 H18A 109.5
C14 C18 H18B 109.5
H18A C18 H18B 109.5
C14 C18 H18C 109.5
H18A C18 H18C 109.5
H18B C18 H18C 109.5
C16 C19 H19A 109.5
C16 C19 H19B 109.5
H19A C19 H19B 109.5
C16 C19 H19C 109.5
H19A C19 H19C 109.5
H19B C19 H19C 109.5
C22 C21 C26 120.9(3)
C22 C21 P1 116.4(3)
C26 C21 P1 122.7(3)
C23 C22 C21 118.2(4)
C23 C22 C27 119.4(4)
C21 C22 C27 122.4(3)
C24 C23 C22 122.1(4)
C24 C23 H23 119.0
C22 C23 H23 119.0
C23 C24 C25 118.6(4)
C23 C24 C28 120.6(5)
C25 C24 C28 120.8(5)
C24 C25 C26 123.2(4)
C24 C25 H25 118.4
C26 C25 H25 118.4
C25 C26 C21 116.9(4)
C25 C26 C29 117.8(4)
C21 C26 C29 125.2(4)
C22 C27 H27A 109.5
C22 C27 H27B 109.5
H27A C27 H27B 109.5
C22 C27 H27C 109.5
H27A C27 H27C 109.5
H27B C27 H27C 109.5
C24 C28 H28A 109.5
C24 C28 H28B 109.5
H28A C28 H28B 109.5
C24 C28 H28C 109.5
H28A C28 H28C 109.5
H28B C28 H28C 109.5
C26 C29 H29A 109.5
C26 C29 H29B 109.5
H29A C29 H29B 109.5
C26 C29 H29C 109.5
H29A C29 H29C 109.5
H29B C29 H29C 109.5
C3 B1 C51 104.8(3)
C3 B1 C41 115.0(3)
C51 B1 C41 112.4(3)
C3 B1 C31 109.6(3)
C51 B1 C31 112.9(3)
C41 B1 C31 102.4(3)
C32 C31 C36 112.6(3)
C32 C31 B1 127.0(3)
C36 C31 B1 120.2(3)
F32 C32 C31 121.4(3)
F32 C32 C33 113.6(4)
C31 C32 C33 124.9(4)
F33 C33 C34 119.5(4)
F33 C33 C32 120.9(4)
C34 C33 C32 119.5(4)
F34 C34 C33 121.6(4)
F34 C34 C35 119.6(4)
C33 C34 C35 118.8(4)
F35 C35 C34 120.2(4)
F35 C35 C36 120.1(4)
C34 C35 C36 119.6(4)
F36 C36 C35 115.3(4)
F36 C36 C31 120.1(3)
C35 C36 C31 124.6(4)
C46 C41 C42 112.2(3)
C46 C41 B1 127.3(3)
C42 C41 B1 120.4(3)
F42 C42 C41 119.4(3)
F42 C42 C43 115.4(4)
C41 C42 C43 125.2(4)
F43 C43 C44 120.3(4)
F43 C43 C42 120.8(4)
C44 C43 C42 118.9(4)
F44 C44 C45 120.6(4)
F44 C44 C43 120.1(4)
C45 C44 C43 119.4(4)
F45 C45 C44 120.6(4)
F45 C45 C46 120.4(4)
C44 C45 C46 119.0(4)
F46 C46 C41 120.6(3)
F46 C46 C45 114.0(4)
C41 C46 C45 125.4(4)
C56 C51 C52 112.3(3)
C56 C51 B1 121.6(3)
C52 C51 B1 125.7(3)
F52 C52 C53 114.9(3)
F52 C52 C51 120.3(3)
C53 C52 C51 124.8(3)
F53 C53 C54 120.7(3)
F53 C53 C52 120.2(4)
C54 C53 C52 119.2(3)
F54 C54 C55 120.7(4)
F54 C54 C53 120.0(4)
C55 C54 C53 119.3(3)
F55 C55 C54 120.0(4)
F55 C55 C56 120.4(4)
C54 C55 C56 119.7(4)
F56 C56 C55 115.8(3)
F56 C56 C51 119.5(3)
C55 C56 C51 124.7(3)

loop_
_geom_bond_atom_site_label_1
_geom_bond_atom_site_label_2
_geom_bond_distance
P1 C21 1.795(3)
P1 C11 1.802(4)
P1 C1 1.804(4)
P1 C2 1.822(3)
C1 C4 1.508(5)
C1 C2 1.527(5)
C1 H1 0.9900
C2 C3 1.527(5)
C2 H2 0.9900
C3 B1 1.647(5)
C3 H3A 0.9800
C3 H3B 0.9800
C4 O1 1.410(4)
C4 H4A 0.9800
C4 H4B 0.9800
O1 Si1 1.660(3)
Si1 C6 1.844(5)
Si1 C7 1.846(5)
Si1 C5 1.851(5)
C5 H5A 0.9700
C5 H5B 0.9700
C5 H5C 0.9700
C6 H6A 0.9700
C6 H6B 0.9700
C6 H6C 0.9700
C7 H7A 0.9700
C7 H7B 0.9700
C7 H7C 0.9700
C11 C16 1.403(5)
C11 C12 1.422(5)
C12 C13 1.397(6)
C12 C17 1.494(6)
C13 C14 1.382(7)
C13 H13 0.9400
C14 C15 1.375(7)
C14 C18 1.512(6)
C15 C16 1.401(5)
C15 H15 0.9400
C16 C19 1.507(6)
C17 H17A 0.9700
C17 H17B 0.9700
C17 H17C 0.9700
C18 H18A 0.9700
C18 H18B 0.9700
C18 H18C 0.9700
C19 H19A 0.9700
C19 H19B 0.9700
C19 H19C 0.9700
C21 C22 1.413(5)
C21 C26 1.418(5)
C22 C23 1.397(5)
C22 C27 1.506(5)
C23 C24 1.371(6)
C23 H23 0.9400
C24 C25 1.379(7)
C24 C28 1.515(6)
C25 C26 1.394(6)
C25 H25 0.9400
C26 C29 1.509(6)
C27 H27A 0.9700
C27 H27B 0.9700
C27 H27C 0.9700
C28 H28A 0.9700
C28 H28B 0.9700
C28 H28C 0.9700
C29 H29A 0.9700
C29 H29B 0.9700
C29 H29C 0.9700
B1 C51 1.657(5)
B1 C41 1.660(5)
B1 C31 1.670(5)
C31 C32 1.374(5)
C31 C36 1.392(5)
F32 C32 1.354(5)
C32 C33 1.391(5)
F33 C33 1.337(5)
C33 C34 1.362(6)
F34 C34 1.344(4)
C34 C35 1.370(6)
F35 C35 1.352(5)
C35 C36 1.383(5)
F36 C36 1.355(4)
C41 C46 1.376(5)
C41 C42 1.377(5)
F42 C42 1.359(4)
C42 C43 1.386(5)
F43 C43 1.343(5)
C43 C44 1.364(6)
F44 C44 1.351(5)
C44 C45 1.360(7)
F45 C45 1.347(5)
C45 C46 1.382(6)
F46 C46 1.369(5)
C51 C56 1.385(5)
C51 C52 1.387(5)
F52 C52 1.357(4)
C52 C53 1.386(5)
F53 C53 1.347(4)
C53 C54 1.364(6)
F54 C54 1.345(4)
C54 C55 1.356(6)
F55 C55 1.340(4)
C55 C56 1.381(5)
F56 C56 1.356(4)

loop_
_geom_torsion_atom_site_label_1
_geom_torsion_atom_site_label_2
_geom_torsion_atom_site_label_3
_geom_torsion_atom_site_label_4
_geom_torsion
C21 P1 C1 C4 150.0(3)
C11 P1 C1 C4 -2.4(3)
C2 P1 C1 C4 -111.8(3)
C21 P1 C1 C2 -98.2(2)
C11 P1 C1 C2 109.4(2)
C4 C1 C2 C3 -143.0(3)
P1 C1 C2 C3 108.8(3)
C4 C1 C2 P1 108.1(3)
C21 P1 C2 C3 -6.0(3)
C11 P1 C2 C3 145.8(3)
C1 P1 C2 C3 -111.7(3)
C21 P1 C2 C1 105.7(2)
C11 P1 C2 C1 -102.5(2)
C1 C2 C3 B1 95.1(4)
P1 C2 C3 B1 170.1(2)
C2 C1 C4 O1 -156.0(3)
P1 C1 C4 O1 -80.3(4)
C1 C4 O1 Si1 -111.1(3)
C4 O1 Si1 C6 -161.0(3)
C4 O1 Si1 C7 79.8(4)
C4 O1 Si1 C5 -41.2(4)
C21 P1 C11 C16 118.3(3)
C1 P1 C11 C16 -90.3(3)
C2 P1 C11 C16 -31.8(4)
C21 P1 C11 C12 -59.2(4)
C1 P1 C11 C12 92.2(3)
C2 P1 C11 C12 150.8(3)
C16 C11 C12 C13 -2.7(6)
P1 C11 C12 C13 174.8(3)
C16 C11 C12 C17 176.3(4)
P1 C11 C12 C17 -6.2(5)
C11 C12 C13 C14 1.5(6)
C17 C12 C13 C14 -177.5(4)
C12 C13 C14 C15 0.9(7)
C12 C13 C14 C18 -178.5(5)
C13 C14 C15 C16 -2.3(7)
C18 C14 C15 C16 177.1(5)
C14 C15 C16 C11 1.1(6)
C14 C15 C16 C19 180.0(4)
C12 C11 C16 C15 1.5(5)
P1 C11 C16 C15 -175.9(3)
C12 C11 C16 C19 -177.3(4)
P1 C11 C16 C19 5.3(5)
C11 P1 C21 C22 -70.2(3)
C1 P1 C21 C22 137.5(3)
C2 P1 C21 C22 82.7(3)
C11 P1 C21 C26 113.7(3)
C1 P1 C21 C26 -38.7(4)
C2 P1 C21 C26 -93.5(3)
C26 C21 C22 C23 0.0(6)
P1 C21 C22 C23 -176.3(3)
C26 C21 C22 C27 -179.9(4)
P1 C21 C22 C27 3.9(5)
C21 C22 C23 C24 1.4(6)
C27 C22 C23 C24 -178.8(4)
C22 C23 C24 C25 -2.6(6)
C22 C23 C24 C28 177.0(4)
C23 C24 C25 C26 2.5(7)
C28 C24 C25 C26 -177.1(4)
C24 C25 C26 C21 -1.3(7)
C24 C25 C26 C29 177.5(4)
C22 C21 C26 C25 0.0(6)
P1 C21 C26 C25 176.0(3)
C22 C21 C26 C29 -178.7(4)
P1 C21 C26 C29 -2.7(6)
C2 C3 B1 C51 -53.8(4)
C2 C3 B1 C41 70.1(4)
C2 C3 B1 C31 -175.3(3)
C3 B1 C31 C32 134.9(4)
C51 B1 C31 C32 18.5(5)
C41 B1 C31 C32 -102.6(4)
C3 B1 C31 C36 -51.1(4)
C51 B1 C31 C36 -167.6(3)
C41 B1 C31 C36 71.3(4)
C36 C31 C32 F32 -176.4(3)
B1 C31 C32 F32 -2.1(5)
C36 C31 C32 C33 1.7(5)
B1 C31 C32 C33 176.0(3)
F32 C32 C33 F33 -2.1(5)
C31 C32 C33 F33 179.7(3)
F32 C32 C33 C34 177.8(3)
C31 C32 C33 C34 -0.5(6)
F33 C33 C34 F34 1.1(6)
C32 C33 C34 F34 -178.8(3)
F33 C33 C34 C35 179.2(4)
C32 C33 C34 C35 -0.7(6)
F34 C34 C35 F35 0.6(6)
C33 C34 C35 F35 -177.6(4)
F34 C34 C35 C36 178.6(3)
C33 C34 C35 C36 0.5(6)
F35 C35 C36 F36 0.6(5)
C34 C35 C36 F36 -177.4(3)
F35 C35 C36 C31 179.0(3)
C34 C35 C36 C31 0.9(6)
C32 C31 C36 F36 176.4(3)
B1 C31 C36 F36 1.6(5)
C32 C31 C36 C35 -1.9(5)
B1 C31 C36 C35 -176.7(3)
C3 B1 C41 C46 12.7(5)
C51 B1 C41 C46 132.5(4)
C31 B1 C41 C46 -106.1(4)
C3 B1 C41 C42 -172.6(3)
C51 B1 C41 C42 -52.8(4)
C31 B1 C41 C42 68.6(4)
C46 C41 C42 F42 -179.5(3)
B1 C41 C42 F42 5.1(5)
C46 C41 C42 C43 1.5(5)
B1 C41 C42 C43 -173.9(3)
F42 C42 C43 F43 1.7(5)
C41 C42 C43 F43 -179.2(3)
F42 C42 C43 C44 -179.3(3)
C41 C42 C43 C44 -0.2(6)
F43 C43 C44 F44 -0.7(6)
C42 C43 C44 F44 -179.7(3)
F43 C43 C44 C45 177.9(4)
C42 C43 C44 C45 -1.1(6)
F44 C44 C45 F45 0.2(6)
C43 C44 C45 F45 -178.5(4)
F44 C44 C45 C46 179.5(4)
C43 C44 C45 C46 0.9(6)
C42 C41 C46 F46 179.5(3)
B1 C41 C46 F46 -5.4(5)
C42 C41 C46 C45 -1.7(5)
B1 C41 C46 C45 173.4(3)
F45 C45 C46 F46 -1.2(5)
C44 C45 C46 F46 179.4(3)
F45 C45 C46 C41 179.9(3)
C44 C45 C46 C41 0.6(6)
C3 B1 C51 C56 -69.2(4)
C41 B1 C51 C56 165.2(3)
C31 B1 C51 C56 50.0(4)
C3 B1 C51 C52 102.9(4)
C41 B1 C51 C52 -22.7(5)
C31 B1 C51 C52 -137.9(3)
C56 C51 C52 F52 174.2(3)
B1 C51 C52 F52 1.5(5)
C56 C51 C52 C53 -3.2(5)
B1 C51 C52 C53 -176.0(3)
F52 C52 C53 F53 3.2(5)
C51 C52 C53 F53 -179.2(3)
F52 C52 C53 C54 -176.5(3)
C51 C52 C53 C54 1.1(6)
F53 C53 C54 F54 1.0(6)
C52 C53 C54 F54 -179.3(3)
F53 C53 C54 C55 -178.7(4)
C52 C53 C54 C55 1.0(6)
F54 C54 C55 F55 0.3(6)
C53 C54 C55 F55 179.9(4)
F54 C54 C55 C56 179.7(4)
C53 C54 C55 C56 -0.7(6)
F55 C55 C56 F56 -1.4(6)
C54 C55 C56 F56 179.2(4)
F55 C55 C56 C51 177.5(4)
C54 C55 C56 C51 -1.9(6)
C52 C51 C56 F56 -177.5(3)
B1 C51 C56 F56 -4.4(5)
C52 C51 C56 C55 3.6(6)
B1 C51 C56 C55 176.7(4)

loop_
_platon_squeeze_void_nr
_platon_squeeze_void_average_x
_platon_squeeze_void_average_y
_platon_squeeze_void_average_z
_platon_squeeze_void_volume
_platon_squeeze_void_count_electrons
_platon_squeeze_void_content
1 0.500 0.000 0.000 302 36 ' '
2 0.500 0.500 0.500 302 36 ' '
